data_1550424
loop_
_publ_author_name
'Goz\'alvez, Cristian'
'Zafra, Jos\'e L.'
'Saeki, Akinori'
'Melle-Franco, Manuel'
'Casado Cord\'on, Juan'
'Mateo-Alonso, Aurelio'

_publ_section_title
;
 Charge Transport Modulation in Pseudorotaxane 1D Stacks of Acene and
 Azaacene Derivatives
;
_journal_name_full 'Chemical Science'
_journal_paper_doi 10.1039/C8SC04845B
_journal_year 2019
_chemical_compound_source 'synthesis as described'
_chemical_formula_moiety 'C46 H34 N6 O4, C12 H8 N2, 2(C2 H2 Cl4), H4 O2'
_chemical_formula_sum 'C62 H50 Cl8 N8 O6'
_chemical_formula_weight 1286.7
_chemical_name_systematic
;
 ?
;
_space_group_IT_number 2
_symmetry_cell_setting triclinic
_symmetry_Int_Tables_number 2
_symmetry_space_group_name_Hall '-P 1'
_symmetry_space_group_name_H-M 'P -1'
_atom_sites_solution_hydrogens geom
_atom_sites_solution_primary direct
_atom_sites_solution_secondary difmap
_audit_creation_date 2015-03-10T10:02:29-00:00
_audit_creation_method 'WinGX routine CIF_UPDATE'
_audit_update_record
;
2018-07-29 deposited with the CCDC.
2019-01-09 downloaded from the CCDC.
;
_cell_angle_alpha 77.534(6)
_cell_angle_beta 84.269(5)
_cell_angle_gamma 68.203(6)
_cell_formula_units_Z 1
_cell_length_a 9.5459(6)
_cell_length_b 10.8943(7)
_cell_length_c 14.7040(10)
_cell_measurement_reflns_used 2471
_cell_measurement_temperature 100(2)
_cell_measurement_theta_max 73.92
_cell_measurement_theta_min 3.141
_cell_measurement_wavelength 1.54184
_cell_volume 1386.03(17)
_computing_cell_refinement 'CrysAlis Pro (Oxford Diffraction Ltd., 2011)'
_computing_data_collection 'CrysAlis Pro (Oxford Diffraction Ltd., 2011)'
_computing_data_reduction 'CrysAlis Pro (Oxford Diffraction Ltd., 2011)'
_computing_molecular_graphics 'Diamond v.3.2f (Crystal Impact GbR, 2008)'
_computing_publication_material 'WinGX publication routines (Farrugia, 1999)'
_computing_structure_refinement 'SHELXL-97 (Sheldrick, 2008)'
_computing_structure_solution 'OLEX2 (Dolomanov et al, 2009)'
_diffrn_ambient_temperature 100(2)
_diffrn_detector 'CCD plate'
_diffrn_detector_area_resol_mean 5.2012
_diffrn_detector_type Atlas
_diffrn_measured_fraction_theta_full 0.998
_diffrn_measured_fraction_theta_max 0.998
_diffrn_measurement_details
;
#__ type_ start__ end____ width___ exp.time_
  1 omega -121.00    2.00   1.0000    2.0000
omega____ theta____ kappa____ phi______ frames
    -      -40.5756  -19.0000  150.0000 123

#__ type_ start__ end____ width___ exp.time_
  2 omega  -80.00  -32.00   1.0000    2.0000
omega____ theta____ kappa____ phi______ frames
    -      -40.5756  125.0000  150.0000 48

#__ type_ start__ end____ width___ exp.time_
  3 omega  -53.00  -26.00   1.0000    2.0000
omega____ theta____ kappa____ phi______ frames
    -      -40.5756  125.0000 -150.0000 27

#__ type_ start__ end____ width___ exp.time_
  4 omega  -81.00  -19.00   1.0000    2.0000
omega____ theta____ kappa____ phi______ frames
    -      -40.5756  125.0000  -60.0000 62

#__ type_ start__ end____ width___ exp.time_
  5 omega   11.00  119.00   1.0000    2.0000
omega____ theta____ kappa____ phi______ frames
    -       40.5756   77.0000   90.0000 108

#__ type_ start__ end____ width___ exp.time_
  6 omega   42.00   77.00   1.0000    8.0000
omega____ theta____ kappa____ phi______ frames
    -      108.3609  -45.0000   60.0000 35

#__ type_ start__ end____ width___ exp.time_
  7 omega   33.00   63.00   1.0000    8.0000
omega____ theta____ kappa____ phi______ frames
    -      108.3609  -30.0000  -30.0000 30

#__ type_ start__ end____ width___ exp.time_
  8 omega   24.00  106.00   1.0000    8.0000
omega____ theta____ kappa____ phi______ frames
    -      108.3609  -94.0000 -180.0000 82

#__ type_ start__ end____ width___ exp.time_
  9 omega   33.00   80.00   1.0000    8.0000
omega____ theta____ kappa____ phi______ frames
    -      108.3609 -125.0000 -120.0000 47

#__ type_ start__ end____ width___ exp.time_
 10 omega   78.00  153.00   1.0000    8.0000
omega____ theta____ kappa____ phi______ frames
    -      108.3609   30.0000   90.0000 75

#__ type_ start__ end____ width___ exp.time_
 11 omega   19.00  158.00   1.0000    8.0000
omega____ theta____ kappa____ phi______ frames
    -      108.3609    0.0000   60.0000 139

#__ type_ start__ end____ width___ exp.time_
 12 omega   44.00  107.00   1.0000    8.0000
omega____ theta____ kappa____ phi______ frames
    -      108.3609  -94.0000  -90.0000 63

#__ type_ start__ end____ width___ exp.time_
 13 omega   42.00   91.00   1.0000    8.0000
omega____ theta____ kappa____ phi______ frames
    -      108.3609 -125.0000 -180.0000 49

#__ type_ start__ end____ width___ exp.time_
 14 omega   45.00   75.00   1.0000    8.0000
omega____ theta____ kappa____ phi______ frames
    -      108.3609  -45.0000  -90.0000 30

#__ type_ start__ end____ width___ exp.time_
 15 omega   36.00   74.00   1.0000    8.0000
omega____ theta____ kappa____ phi______ frames
    -      108.3609  -45.0000 -120.0000 38

#__ type_ start__ end____ width___ exp.time_
 16 omega   35.00   60.00   1.0000    8.0000
omega____ theta____ kappa____ phi______ frames
    -      108.3609  -30.0000  -60.0000 25

#__ type_ start__ end____ width___ exp.time_
 17 omega   35.00   67.00   1.0000    8.0000
omega____ theta____ kappa____ phi______ frames
    -      108.3609  -45.0000 -180.0000 32

#__ type_ start__ end____ width___ exp.time_
 18 omega   90.00  118.00   1.0000    8.0000
omega____ theta____ kappa____ phi______ frames
    -      108.3609 -125.0000  120.0000 28

#__ type_ start__ end____ width___ exp.time_
 19 omega   43.00   68.00   1.0000    8.0000
omega____ theta____ kappa____ phi______ frames
    -      108.3609  -30.0000 -180.0000 25

#__ type_ start__ end____ width___ exp.time_
 20 omega   30.00   55.00   1.0000    8.0000
omega____ theta____ kappa____ phi______ frames
    -      108.3609  -30.0000 -150.0000 25

#__ type_ start__ end____ width___ exp.time_
 21 omega   51.00  140.00   1.0000    8.0000
omega____ theta____ kappa____ phi______ frames
    -      108.3609  -77.0000  -30.0000 89

;
_diffrn_measurement_device '\k-geometry diffractometer'
_diffrn_measurement_device_type 'Agilent SuperNova'
_diffrn_measurement_method '\w scans'
_diffrn_orient_matrix_UB_11 -0.0479193
_diffrn_orient_matrix_UB_12 0.0737909
_diffrn_orient_matrix_UB_13 0.0827319
_diffrn_orient_matrix_UB_21 0.0088346
_diffrn_orient_matrix_UB_22 -0.1332419
_diffrn_orient_matrix_UB_23 0.0660034
_diffrn_orient_matrix_UB_31 0.1668836
_diffrn_orient_matrix_UB_32 -0.0299748
_diffrn_orient_matrix_UB_33 0.0178307
_diffrn_radiation_monochromator 'Multilayer optics'
_diffrn_radiation_probe x-ray
_diffrn_radiation_source 'Nova (Cu) X-ray micro-source'
_diffrn_radiation_wavelength 1.54184
_diffrn_reflns_av_R_equivalents 0.0388
_diffrn_reflns_av_unetI/netI 0.0625
_diffrn_reflns_limit_h_max 11
_diffrn_reflns_limit_h_min -7
_diffrn_reflns_limit_k_max 13
_diffrn_reflns_limit_k_min -13
_diffrn_reflns_limit_l_max 17
_diffrn_reflns_limit_l_min -17
_diffrn_reflns_number 8715
_diffrn_reflns_theta_full 67.5
_diffrn_reflns_theta_max 67.5
_diffrn_reflns_theta_min 3.08
_diffrn_source_current 0.8
_diffrn_source_power 0.04
_diffrn_source_voltage 50
_exptl_absorpt_coefficient_mu 4.238
_exptl_absorpt_correction_T_max 0.859
_exptl_absorpt_correction_T_min 0.703
_exptl_absorpt_correction_type analytical
_exptl_absorpt_process_details
;
        CrysAlisPro, Agilent Technologies,
        Version 1.171.36.24 (release 03-12-2012 CrysAlis171 .NET)
        (compiled Dec  3 2012,18:21:49)
Analytical numeric absorption correction using a multifaceted crystal
                        model based on expressions derived by R.C. Clark & J.S.
        (Clark, R. C. & Reid, J. S. (1995). Acta Cryst. A51, 887-897)
;
_exptl_crystal_colour yellow
_exptl_crystal_density_diffrn 1.542
_exptl_crystal_density_method 'not measured'
_exptl_crystal_description plate
_exptl_crystal_F_000 662
_exptl_crystal_size_max 0.1441
_exptl_crystal_size_mid 0.0734
_exptl_crystal_size_min 0.0379
_refine_diff_density_max 0.318
_refine_diff_density_min -0.357
_refine_diff_density_rms 0.061
_refine_ls_extinction_method none
_refine_ls_goodness_of_fit_ref 1.047
_refine_ls_hydrogen_treatment mixed
_refine_ls_matrix_type full
_refine_ls_number_parameters 418
_refine_ls_number_reflns 4983
_refine_ls_number_restraints 6
_refine_ls_restrained_S_all 1.046
_refine_ls_R_factor_all 0.0617
_refine_ls_R_factor_gt 0.0425
_refine_ls_shift/su_max 0
_refine_ls_shift/su_mean 0
_refine_ls_structure_factor_coef Fsqd
_refine_ls_weighting_details 'calc w=1/[\s^2^(Fo^2^)+(0.0376P)^2^+0.0000P] where P=(Fo^2^+2Fc^2^)/3'
_refine_ls_weighting_scheme calc
_refine_ls_wR_factor_gt 0.0935
_refine_ls_wR_factor_ref 0.1049
_reflns_number_gt 3824
_reflns_number_total 4983
_reflns_threshold_expression >2\s(I)
_cod_data_source_file c8sc04845b2.cif
_cod_data_source_block a2014028_cgm80
_cod_original_cell_volume 1386.03(16)
_cod_database_code 1550424

loop_
_symmetry_equiv_pos_as_xyz
'x, y, z'
'-x, -y, -z'

loop_
_atom_site_label
_atom_site_type_symbol
_atom_site_fract_x
_atom_site_fract_y
_atom_site_fract_z
_atom_site_U_iso_or_equiv
_atom_site_adp_type
_atom_site_occupancy
_atom_site_symmetry_multiplicity
_atom_site_calc_flag
_atom_site_refinement_flags
_atom_site_disorder_assembly
_atom_site_disorder_group
O1A O 0.64613(19) 0.91999(17) 0.27525(13) 0.0238(4) Uani 1 1 d . . .
O2A O 1.4422(2) 0.70404(18) -0.33140(13) 0.0267(4) Uani 1 1 d . . .
N1A N 0.6393(2) 0.59763(19) 0.26858(14) 0.0172(4) Uani 1 1 d . . .
N2A N 0.7543(2) 0.78822(19) 0.17056(14) 0.0184(4) Uani 1 1 d . . .
H2A H 0.7726 0.7126 0.1512 0.022 Uiso 1 1 calc R . .
N3A N 1.2823(2) 0.65297(19) -0.21894(14) 0.0176(4) Uani 1 1 d . . .
H3A H 1.2484 0.5917 -0.186 0.021 Uiso 1 1 calc R . .
C1A C 0.5703(3) 0.5134(2) 0.31278(16) 0.0189(5) Uani 1 1 d . . .
C2A C 0.4608(3) 0.5448(3) 0.38261(18) 0.0243(5) Uani 1 1 d . . .
H2AA H 0.4124 0.4834 0.4107 0.029 Uiso 1 1 calc R . .
C3A C 0.4236(3) 0.6660(3) 0.41041(18) 0.0273(6) Uani 1 1 d . . .
H3AA H 0.3502 0.6891 0.4585 0.033 Uiso 1 1 calc R . .
C4A C 0.4950(3) 0.7536(3) 0.36701(18) 0.0242(5) Uani 1 1 d . . .
H4A H 0.4728 0.8374 0.3853 0.029 Uiso 1 1 calc R . .
C5A C 0.6000(3) 0.7159(2) 0.29614(16) 0.0186(5) Uani 1 1 d . . .
C6A C 0.6704(2) 0.8151(2) 0.24632(17) 0.0183(5) Uani 1 1 d . . .
C7A C 0.8153(3) 0.8899(2) 0.12031(19) 0.0228(5) Uani 1 1 d . . .
H7AA H 0.866 0.9141 0.1655 0.027 Uiso 1 1 calc R . .
H7AB H 0.7301 0.9719 0.0945 0.027 Uiso 1 1 calc R . .
C8A C 0.9255(3) 0.8480(2) 0.04209(18) 0.0200(5) Uani 1 1 d . . .
C9A C 1.0807(3) 0.8182(2) 0.05189(17) 0.0180(5) Uani 1 1 d . . .
C10A C 1.1425(3) 0.8090(2) 0.13938(19) 0.0235(5) Uani 1 1 d . . .
H10A H 1.0778 0.8202 0.1928 0.028 Uiso 1 1 calc R . .
C11A C 1.2921(3) 0.7845(2) 0.14735(19) 0.0263(6) Uani 1 1 d . . .
H11A H 1.3296 0.7811 0.2056 0.032 Uiso 1 1 calc R . .
C12A C 1.3910(3) 0.7643(2) 0.0699(2) 0.0262(6) Uani 1 1 d . . .
H12A H 1.495 0.7474 0.0761 0.031 Uiso 1 1 calc R . .
C13A C 1.3384(3) 0.7688(2) -0.01412(19) 0.0225(5) Uani 1 1 d . . .
H13A H 1.4073 0.7533 -0.0654 0.027 Uiso 1 1 calc R . .
C14A C 1.1816(3) 0.7964(2) -0.02742(18) 0.0183(5) Uani 1 1 d . . .
C15A C 1.1256(3) 0.8049(2) -0.11425(18) 0.0185(5) Uani 1 1 d . . .
C16A C 0.9704(3) 0.8316(2) -0.12329(18) 0.0199(5) Uani 1 1 d . . .
C17A C 0.9080(3) 0.8403(2) -0.2102(2) 0.0266(6) Uani 1 1 d . . .
H17A H 0.9727 0.8255 -0.2633 0.032 Uiso 1 1 calc R . .
C18A C 0.7575(3) 0.8696(3) -0.2180(2) 0.0310(6) Uani 1 1 d . . .
H18A H 0.7188 0.8749 -0.2764 0.037 Uiso 1 1 calc R . .
C19A C 0.6585(3) 0.8919(3) -0.1406(2) 0.0294(6) Uani 1 1 d . . .
H19A H 0.5538 0.9126 -0.1472 0.035 Uiso 1 1 calc R . .
C20A C 0.7120(3) 0.8840(2) -0.0569(2) 0.0259(6) Uani 1 1 d . . .
H20A H 0.6438 0.8987 -0.0053 0.031 Uiso 1 1 calc R . .
C21A C 0.8698(3) 0.8538(2) -0.04408(18) 0.0195(5) Uani 1 1 d . . .
C22A C 1.2281(3) 0.7898(2) -0.19956(18) 0.0222(5) Uani 1 1 d . . .
H22A H 1.1728 0.8542 -0.2541 0.027 Uiso 1 1 calc R . .
H22B H 1.3158 0.8133 -0.1906 0.027 Uiso 1 1 calc R . .
C23A C 1.3842(3) 0.6233(2) -0.28758(17) 0.0191(5) Uani 1 1 d . . .
Cl1D Cl -0.04178(8) 0.09282(7) 0.61383(6) 0.04013(19) Uani 1 1 d . . .
Cl2D Cl -0.08279(8) 0.29536(9) 0.42326(5) 0.0441(2) Uani 1 1 d . . .
Cl3D Cl 0.01492(10) 0.35484(8) 0.61141(6) 0.0454(2) Uani 1 1 d . . .
Cl4D Cl 0.24081(8) 0.28278(7) 0.44557(6) 0.0427(2) Uani 1 1 d . . .
C1D C 0.0456(7) 0.1662(6) 0.5096(4) 0.0263(11) Uani 0.5 1 d P A 1
H1D H 0.1146 0.0921 0.4785 0.032 Uiso 0.5 1 calc PR A 1
C2D C 0.1379(6) 0.2296(5) 0.5468(4) 0.0241(11) Uani 0.5 1 d P A 1
H2D H 0.2125 0.1577 0.5909 0.029 Uiso 0.5 1 calc PR A 1
C1E C 0.0759(6) 0.1929(5) 0.5814(4) 0.0214(10) Uani 0.5 1 d P A 2
H1E H 0.1769 0.1389 0.6095 0.026 Uiso 0.5 1 calc PR A 2
C2E C 0.0957(6) 0.2067(5) 0.4774(4) 0.0212(10) Uani 0.5 1 d P A 2
H2E H 0.1368 0.1143 0.4626 0.025 Uiso 0.5 1 calc PR A 2
N1B N 0.1124(2) 0.48982(18) -0.07215(15) 0.0178(4) Uani 1 1 d . . .
C1B C 0.0682(3) 0.4880(2) 0.18187(18) 0.0212(5) Uani 1 1 d . . .
H1B H -0.0057 0.4937 0.2307 0.025 Uiso 1 1 calc R . .
C2B C 0.2120(3) 0.4732(2) 0.20003(18) 0.0234(5) Uani 1 1 d . . .
H2B H 0.2376 0.4687 0.2618 0.028 Uiso 1 1 calc R . .
C3B C 0.3231(3) 0.4644(2) 0.12777(19) 0.0228(5) Uani 1 1 d . . .
H3B H 0.4222 0.4546 0.1418 0.027 Uiso 1 1 calc R . .
C4B C 0.2906(3) 0.4699(2) 0.03913(19) 0.0206(5) Uani 1 1 d . . .
H4B H 0.3668 0.4635 -0.0083 0.025 Uiso 1 1 calc R . .
C5B C 0.1424(3) 0.4851(2) 0.01652(17) 0.0171(5) Uani 1 1 d . . .
C6B C -0.0299(3) 0.5052(2) -0.08918(17) 0.0172(5) Uani 1 1 d . . .
O1W O 0.6010(5) 0.0400(4) 0.4336(4) 0.0302(9) Uani 0.5 1 d PD B 1
O2W O 0.6401(5) 0.0502(4) 0.4768(3) 0.0274(9) Uani 0.5 1 d PD C 2
H1WA H 0.582(8) 0.1262(17) 0.418(4) 0.033 Uiso 0.5 1 d PD D 1
H1WB H 0.598(7) 0.009(5) 0.385(2) 0.033 Uiso 0.5 1 d PD E 1
H2WA H 0.574(5) 0.014(6) 0.499(4) 0.033 Uiso 0.5 1 d PD F 2
H2WB H 0.618(7) 0.093(7) 0.420(2) 0.033 Uiso 0.5 1 d PD G 2

loop_
_atom_site_aniso_label
_atom_site_aniso_U_11
_atom_site_aniso_U_22
_atom_site_aniso_U_33
_atom_site_aniso_U_23
_atom_site_aniso_U_13
_atom_site_aniso_U_12
O1A 0.0272(9) 0.0187(8) 0.0259(9) -0.0099(7) -0.0006(7) -0.0058(7)
O2A 0.0293(9) 0.0236(9) 0.0275(10) 0.0009(7) 0.0032(8) -0.0140(7)
N1A 0.0155(9) 0.0175(9) 0.0173(10) -0.0021(8) -0.0026(8) -0.0045(7)
N2A 0.0202(9) 0.0143(9) 0.0234(11) -0.0061(8) 0.0005(8) -0.0083(7)
N3A 0.0177(9) 0.0168(9) 0.0184(10) -0.0014(8) 0.0003(8) -0.0075(7)
C1A 0.0175(11) 0.0208(11) 0.0156(11) -0.0006(9) -0.0020(9) -0.0048(9)
C2A 0.0212(11) 0.0268(13) 0.0211(13) 0.0005(10) 0.0013(10) -0.0074(10)
C3A 0.0241(12) 0.0304(13) 0.0211(13) -0.0048(10) 0.0070(10) -0.0044(10)
C4A 0.0252(12) 0.0216(12) 0.0215(13) -0.0065(10) 0.0000(10) -0.0022(10)
C5A 0.0183(11) 0.0193(11) 0.0160(11) -0.0020(9) -0.0050(9) -0.0040(9)
C6A 0.0147(10) 0.0171(11) 0.0212(12) -0.0026(9) -0.0058(9) -0.0027(8)
C7A 0.0211(11) 0.0153(11) 0.0325(14) -0.0055(10) 0.0036(10) -0.0077(9)
C8A 0.0216(11) 0.0100(10) 0.0286(13) -0.0030(9) 0.0018(10) -0.0070(9)
C9A 0.0225(12) 0.0109(10) 0.0222(12) -0.0025(9) 0.0007(9) -0.0086(9)
C10A 0.0309(13) 0.0157(11) 0.0247(13) -0.0026(9) -0.0025(10) -0.0094(10)
C11A 0.0307(13) 0.0197(12) 0.0292(14) -0.0012(10) -0.0102(11) -0.0094(10)
C12A 0.0219(12) 0.0171(11) 0.0413(16) -0.0025(11) -0.0067(11) -0.0092(9)
C13A 0.0192(11) 0.0128(10) 0.0337(14) -0.0012(10) 0.0010(10) -0.0059(9)
C14A 0.0198(11) 0.0095(10) 0.0254(13) -0.0008(9) -0.0005(9) -0.0063(8)
C15A 0.0215(11) 0.0101(10) 0.0249(12) -0.0037(9) 0.0010(10) -0.0068(8)
C16A 0.0253(12) 0.0089(10) 0.0255(13) -0.0002(9) -0.0023(10) -0.0074(9)
C17A 0.0331(14) 0.0162(11) 0.0317(14) -0.0038(10) -0.0061(11) -0.0095(10)
C18A 0.0403(15) 0.0185(12) 0.0345(15) 0.0013(11) -0.0171(13) -0.0102(11)
C19A 0.0224(12) 0.0183(12) 0.0468(17) 0.0041(11) -0.0139(12) -0.0089(10)
C20A 0.0220(12) 0.0133(11) 0.0397(16) 0.0016(10) -0.0029(11) -0.0066(9)
C21A 0.0188(11) 0.0087(10) 0.0300(13) -0.0004(9) -0.0011(10) -0.0054(8)
C22A 0.0272(12) 0.0166(11) 0.0240(13) -0.0027(9) 0.0006(10) -0.0102(9)
C23A 0.0173(11) 0.0206(11) 0.0180(12) 0.0008(9) -0.0037(9) -0.0070(9)
Cl1D 0.0300(3) 0.0304(3) 0.0523(5) 0.0065(3) 0.0048(3) -0.0117(3)
Cl2D 0.0295(3) 0.0607(5) 0.0315(4) -0.0107(3) -0.0120(3) -0.0003(3)
Cl3D 0.0583(5) 0.0332(4) 0.0427(4) -0.0231(3) -0.0037(4) -0.0047(3)
Cl4D 0.0287(3) 0.0312(4) 0.0552(5) 0.0105(3) 0.0080(3) -0.0086(3)
C1D 0.023(3) 0.028(3) 0.026(3) -0.006(2) 0.003(2) -0.008(2)
C2D 0.022(3) 0.025(3) 0.023(3) -0.004(2) 0.003(2) -0.007(2)
C1E 0.025(3) 0.020(2) 0.017(3) -0.005(2) -0.002(2) -0.005(2)
C2E 0.015(2) 0.022(3) 0.029(3) -0.007(2) -0.005(2) -0.006(2)
N1B 0.0192(9) 0.0119(9) 0.0215(10) -0.0027(7) 0.0017(8) -0.0056(7)
C1B 0.0280(12) 0.0140(11) 0.0214(12) -0.0022(9) 0.0000(10) -0.0084(9)
C2B 0.0297(13) 0.0179(11) 0.0227(12) 0.0003(9) -0.0092(10) -0.0088(10)
C3B 0.0209(12) 0.0180(11) 0.0298(14) -0.0007(10) -0.0077(10) -0.0077(9)
C4B 0.0177(11) 0.0123(10) 0.0307(14) -0.0013(9) -0.0014(10) -0.0057(8)
C5B 0.0215(11) 0.0092(10) 0.0210(12) -0.0019(8) -0.0014(9) -0.0062(8)
C6B 0.0174(11) 0.0103(10) 0.0238(12) -0.0010(9) -0.0020(9) -0.0058(8)
O1W 0.039(2) 0.017(2) 0.032(3) -0.0058(18) 0.005(2) -0.0075(17)
O2W 0.032(2) 0.021(2) 0.026(2) -0.0029(18) 0.0045(18) -0.0082(16)

loop_
_atom_type_symbol
_atom_type_description
_atom_type_scat_dispersion_real
_atom_type_scat_dispersion_imag
_atom_type_scat_source
C C 0.0181 0.0091 'International Tables Vol C Tables 4.2.6.8 and 6.1.1.4'
H H 0 0 'International Tables Vol C Tables 4.2.6.8 and 6.1.1.4'
Cl Cl 0.3639 0.7018 'International Tables Vol C Tables 4.2.6.8 and 6.1.1.4'
N N 0.0311 0.018 'International Tables Vol C Tables 4.2.6.8 and 6.1.1.4'
O O 0.0492 0.0322 'International Tables Vol C Tables 4.2.6.8 and 6.1.1.4'

loop_
_exptl_crystal_face_index_h
_exptl_crystal_face_index_k
_exptl_crystal_face_index_l
_exptl_crystal_face_perp_dist
5 -1 1 0.0384
1 7 2 0.0279
-6 -5 -3 0.0728
0 -7 -2 0.0364
0 0 -9 0.0279
0 0 1 0.01
-4 3 0 0.0626

loop_
_geom_angle_atom_site_label_1
_geom_angle_atom_site_label_2
_geom_angle_atom_site_label_3
_geom_angle
_geom_angle_site_symmetry_1
_geom_angle_site_symmetry_3
C5A N1A C1A 116.6(2) . .
C6A N2A C7A 117.2(2) . .
C6A N2A H2A 121.4 . .
C7A N2A H2A 121.4 . .
C23A N3A C22A 118.64(19) . .
C23A N3A H3A 120.7 . .
C22A N3A H3A 120.7 . .
N1A C1A C2A 123.3(2) . .
N1A C1A C23A 118.7(2) . 2_765
C2A C1A C23A 118.0(2) . 2_765
C3A C2A C1A 119.0(2) . .
C3A C2A H2AA 120.5 . .
C1A C2A H2AA 120.5 . .
C2A C3A C4A 118.8(2) . .
C2A C3A H3AA 120.6 . .
C4A C3A H3AA 120.6 . .
C3A C4A C5A 118.4(2) . .
C3A C4A H4A 120.8 . .
C5A C4A H4A 120.8 . .
N1A C5A C4A 123.8(2) . .
N1A C5A C6A 118.4(2) . .
C4A C5A C6A 117.7(2) . .
O1A C6A N2A 122.0(2) . .
O1A C6A C5A 119.8(2) . .
N2A C6A C5A 118.2(2) . .
N2A C7A C8A 115.3(2) . .
N2A C7A H7AA 108.4 . .
C8A C7A H7AA 108.4 . .
N2A C7A H7AB 108.4 . .
C8A C7A H7AB 108.4 . .
H7AA C7A H7AB 107.5 . .
C21A C8A C9A 120.3(2) . .
C21A C8A C7A 118.9(2) . .
C9A C8A C7A 120.4(2) . .
C8A C9A C10A 121.9(2) . .
C8A C9A C14A 119.7(2) . .
C10A C9A C14A 118.4(2) . .
C11A C10A C9A 121.4(3) . .
C11A C10A H10A 119.3 . .
C9A C10A H10A 119.3 . .
C10A C11A C12A 120.4(2) . .
C10A C11A H11A 119.8 . .
C12A C11A H11A 119.8 . .
C13A C12A C11A 120.3(2) . .
C13A C12A H12A 119.9 . .
C11A C12A H12A 119.9 . .
C12A C13A C14A 121.9(2) . .
C12A C13A H13A 119 . .
C14A C13A H13A 119 . .
C15A C14A C13A 122.4(2) . .
C15A C14A C9A 120.1(2) . .
C13A C14A C9A 117.5(2) . .
C14A C15A C16A 120.0(2) . .
C14A C15A C22A 121.0(2) . .
C16A C15A C22A 119.0(2) . .
C15A C16A C17A 122.1(2) . .
C15A C16A C21A 119.8(2) . .
C17A C16A C21A 118.1(2) . .
C18A C17A C16A 121.2(3) . .
C18A C17A H17A 119.4 . .
C16A C17A H17A 119.4 . .
C17A C18A C19A 120.9(3) . .
C17A C18A H18A 119.6 . .
C19A C18A H18A 119.6 . .
C20A C19A C18A 120.2(2) . .
C20A C19A H19A 119.9 . .
C18A C19A H19A 119.9 . .
C19A C20A C21A 121.6(3) . .
C19A C20A H20A 119.2 . .
C21A C20A H20A 119.2 . .
C8A C21A C16A 120.1(2) . .
C8A C21A C20A 121.9(2) . .
C16A C21A C20A 118.0(2) . .
N3A C22A C15A 112.74(19) . .
N3A C22A H22A 109 . .
C15A C22A H22A 109 . .
N3A C22A H22B 109 . .
C15A C22A H22B 109 . .
H22A C22A H22B 107.8 . .
O2A C23A N3A 122.5(2) . .
O2A C23A C1A 119.0(2) . 2_765
N3A C23A C1A 118.5(2) . 2_765
C1E Cl1D C1D 39.8(3) . .
C2E Cl2D C1D 26.1(2) . .
C1E Cl3D C2D 28.8(2) . .
C2D Cl4D C2E 39.7(3) . .
C2D C1D Cl2D 108.2(4) . .
C2D C1D Cl1D 104.7(4) . .
Cl2D C1D Cl1D 116.8(3) . .
C2D C1D H1D 109 . .
Cl2D C1D H1D 109 . .
Cl1D C1D H1D 109 . .
C1D C2D Cl4D 104.1(4) . .
C1D C2D Cl3D 109.1(4) . .
Cl4D C2D Cl3D 118.8(3) . .
C1D C2D H2D 108.1 . .
Cl4D C2D H2D 108.1 . .
Cl3D C2D H2D 108.1 . .
C2E C1E Cl3D 109.6(4) . .
C2E C1E Cl1D 104.7(4) . .
Cl3D C1E Cl1D 119.0(3) . .
C2E C1E H1E 107.7 . .
Cl3D C1E H1E 107.7 . .
Cl1D C1E H1E 107.7 . .
C1E C2E Cl2D 109.9(4) . .
C1E C2E Cl4D 105.3(4) . .
Cl2D C2E Cl4D 116.9(3) . .
C1E C2E H2E 108.1 . .
Cl2D C2E H2E 108.1 . .
Cl4D C2E H2E 108.1 . .
C6B N1B C5B 116.6(2) . .
C2B C1B C6B 119.6(2) . 2_565
C2B C1B H1B 120.2 . .
C6B C1B H1B 120.2 2_565 .
C1B C2B C3B 120.7(2) . .
C1B C2B H2B 119.7 . .
C3B C2B H2B 119.7 . .
C4B C3B C2B 121.2(2) . .
C4B C3B H3B 119.4 . .
C2B C3B H3B 119.4 . .
C3B C4B C5B 120.3(2) . .
C3B C4B H4B 119.8 . .
C5B C4B H4B 119.8 . .
N1B C5B C4B 119.5(2) . .
N1B C5B C6B 121.9(2) . 2_565
C4B C5B C6B 118.6(2) . 2_565
N1B C6B C1B 119.0(2) . 2_565
N1B C6B C5B 121.4(2) . 2_565
C1B C6B C5B 119.6(2) 2_565 2_565
H1WA O1W H1WB 109.8(18) . .
H1WA O1W H2WA 112(5) . .
H1WB O1W H2WA 132(5) . .
H1WA O1W H2WB 25(9) . .
H1WB O1W H2WB 108(6) . .
H2WA O1W H2WB 120(6) . .
H1WA O2W H2WA 103(6) . .
H1WA O2W H2WB 20(7) . .
H2WA O2W H2WB 110.2(18) . .

loop_
_geom_bond_atom_site_label_1
_geom_bond_atom_site_label_2
_geom_bond_distance
_geom_bond_site_symmetry_2
O1A C6A 1.239(3) .
O2A C23A 1.242(3) .
N1A C5A 1.342(3) .
N1A C1A 1.343(3) .
N2A C6A 1.325(3) .
N2A C7A 1.467(3) .
N2A H2A 0.88 .
N3A C23A 1.334(3) .
N3A C22A 1.467(3) .
N3A H3A 0.88 .
C1A C2A 1.391(3) .
C1A C23A 1.507(3) 2_765
C2A C3A 1.375(4) .
C2A H2AA 0.95 .
C3A C4A 1.384(4) .
C3A H3AA 0.95 .
C4A C5A 1.389(3) .
C4A H4A 0.95 .
C5A C6A 1.502(3) .
C7A C8A 1.505(4) .
C7A H7AA 0.99 .
C7A H7AB 0.99 .
C8A C21A 1.403(4) .
C8A C9A 1.410(3) .
C9A C10A 1.437(4) .
C9A C14A 1.439(3) .
C10A C11A 1.364(4) .
C10A H10A 0.95 .
C11A C12A 1.406(4) .
C11A H11A 0.95 .
C12A C13A 1.364(4) .
C12A H12A 0.95 .
C13A C14A 1.438(3) .
C13A H13A 0.95 .
C14A C15A 1.405(4) .
C15A C16A 1.414(4) .
C15A C22A 1.511(3) .
C16A C17A 1.433(4) .
C16A C21A 1.437(4) .
C17A C18A 1.363(4) .
C17A H17A 0.95 .
C18A C19A 1.406(4) .
C18A H18A 0.95 .
C19A C20A 1.353(4) .
C19A H19A 0.95 .
C20A C21A 1.440(3) .
C20A H20A 0.95 .
C22A H22A 0.99 .
C22A H22B 0.99 .
C23A C1A 1.507(3) 2_765
Cl1D C1E 1.805(6) .
Cl1D C1D 1.842(7) .
Cl2D C2E 1.785(5) .
Cl2D C1D 1.831(6) .
Cl3D C1E 1.780(5) .
Cl3D C2D 1.814(5) .
Cl4D C2D 1.810(6) .
Cl4D C2E 1.838(6) .
C1D C2D 1.505(9) .
C1D H1D 1 .
C2D H2D 1 .
C1E C2E 1.504(8) .
C1E H1E 1 .
C2E H2E 1 .
N1B C6B 1.347(3) .
N1B C5B 1.349(3) .
C1B C2B 1.368(4) .
C1B C6B 1.426(4) 2_565
C1B H1B 0.95 .
C2B C3B 1.417(4) .
C2B H2B 0.95 .
C3B C4B 1.354(4) .
C3B H3B 0.95 .
C4B C5B 1.426(3) .
C4B H4B 0.95 .
C5B C6B 1.429(3) 2_565
C6B C1B 1.426(4) 2_565
C6B C5B 1.429(3) 2_565
O1W H1WA 0.870(10) .
O1W H1WB 0.869(10) .
O1W H2WA 0.98(5) .
O1W H2WB 0.64(6) .
O2W H1WA 1.09(4) .
O2W H2WA 0.867(10) .
O2W H2WB 0.868(10) .

loop_
_geom_torsion_atom_site_label_1
_geom_torsion_atom_site_label_2
_geom_torsion_atom_site_label_3
_geom_torsion_atom_site_label_4
_geom_torsion
_geom_torsion_site_symmetry_1
_geom_torsion_site_symmetry_4
C5A N1A C1A C2A 1.3(3) . .
C5A N1A C1A C23A -177.1(2) . 2_765
N1A C1A C2A C3A -2.1(4) . .
C23A C1A C2A C3A 176.3(2) 2_765 .
C1A C2A C3A C4A 0.9(4) . .
C2A C3A C4A C5A 0.9(4) . .
C1A N1A C5A C4A 0.7(3) . .
C1A N1A C5A C6A -177.90(19) . .
C3A C4A C5A N1A -1.7(4) . .
C3A C4A C5A C6A 176.8(2) . .
C7A N2A C6A O1A -1.4(3) . .
C7A N2A C6A C5A 176.9(2) . .
N1A C5A C6A O1A -173.9(2) . .
C4A C5A C6A O1A 7.5(3) . .
N1A C5A C6A N2A 7.8(3) . .
C4A C5A C6A N2A -170.8(2) . .
C6A N2A C7A C8A 172.6(2) . .
N2A C7A C8A C21A 80.0(3) . .
N2A C7A C8A C9A -107.1(3) . .
C21A C8A C9A C10A -178.9(2) . .
C7A C8A C9A C10A 8.3(3) . .
C21A C8A C9A C14A 1.3(3) . .
C7A C8A C9A C14A -171.5(2) . .
C8A C9A C10A C11A -177.8(2) . .
C14A C9A C10A C11A 2.1(3) . .
C9A C10A C11A C12A -1.5(4) . .
C10A C11A C12A C13A -0.1(4) . .
C11A C12A C13A C14A 1.1(4) . .
C12A C13A C14A C15A 178.2(2) . .
C12A C13A C14A C9A -0.5(3) . .
C8A C9A C14A C15A 0.1(3) . .
C10A C9A C14A C15A -179.8(2) . .
C8A C9A C14A C13A 178.8(2) . .
C10A C9A C14A C13A -1.0(3) . .
C13A C14A C15A C16A 179.7(2) . .
C9A C14A C15A C16A -1.6(3) . .
C13A C14A C15A C22A -2.1(3) . .
C9A C14A C15A C22A 176.6(2) . .
C14A C15A C16A C17A -179.6(2) . .
C22A C15A C16A C17A 2.1(3) . .
C14A C15A C16A C21A 1.8(3) . .
C22A C15A C16A C21A -176.45(19) . .
C15A C16A C17A C18A -178.3(2) . .
C21A C16A C17A C18A 0.3(3) . .
C16A C17A C18A C19A -0.1(4) . .
C17A C18A C19A C20A -0.3(4) . .
C18A C19A C20A C21A 0.5(4) . .
C9A C8A C21A C16A -1.1(3) . .
C7A C8A C21A C16A 171.88(19) . .
C9A C8A C21A C20A -180.0(2) . .
C7A C8A C21A C20A -7.1(3) . .
C15A C16A C21A C8A -0.5(3) . .
C17A C16A C21A C8A -179.1(2) . .
C15A C16A C21A C20A 178.5(2) . .
C17A C16A C21A C20A -0.2(3) . .
C19A C20A C21A C8A 178.7(2) . .
C19A C20A C21A C16A -0.2(3) . .
C23A N3A C22A C15A -174.2(2) . .
C14A C15A C22A N3A 97.3(3) . .
C16A C15A C22A N3A -84.4(3) . .
C22A N3A C23A O2A 5.0(3) . .
C22A N3A C23A C1A -174.8(2) . 2_765
C2E Cl2D C1D C2D 44.0(6) . .
C2E Cl2D C1D Cl1D 161.7(8) . .
C1E Cl1D C1D C2D 3.9(3) . .
C1E Cl1D C1D Cl2D -115.7(5) . .
Cl2D C1D C2D Cl4D -61.7(4) . .
Cl1D C1D C2D Cl4D 173.2(2) . .
Cl2D C1D C2D Cl3D 66.2(5) . .
Cl1D C1D C2D Cl3D -59.0(4) . .
C2E Cl4D C2D C1D 4.2(3) . .
C2E Cl4D C2D Cl3D -117.3(5) . .
C1E Cl3D C2D C1D 43.3(5) . .
C1E Cl3D C2D Cl4D 162.3(7) . .
C2D Cl3D C1E C2E -46.0(5) . .
C2D Cl3D C1E Cl1D -166.4(7) . .
C1D Cl1D C1E C2E -0.5(3) . .
C1D Cl1D C1E Cl3D 122.4(5) . .
Cl3D C1E C2E Cl2D -66.0(5) . .
Cl1D C1E C2E Cl2D 62.7(4) . .
Cl3D C1E C2E Cl4D 60.7(4) . .
Cl1D C1E C2E Cl4D -170.5(2) . .
C1D Cl2D C2E C1E -47.6(6) . .
C1D Cl2D C2E Cl4D -167.5(8) . .
C2D Cl4D C2E C1E -1.3(3) . .
C2D Cl4D C2E Cl2D 121.0(5) . .
C6B C1B C2B C3B 0.0(3) 2_565 .
C1B C2B C3B C4B -0.3(4) . .
C2B C3B C4B C5B 0.2(3) . .
C6B N1B C5B C4B -179.59(19) . .
C6B N1B C5B C6B 0.5(3) . 2_565
C3B C4B C5B N1B -179.8(2) . .
C3B C4B C5B C6B 0.1(3) . 2_565
C5B N1B C6B C1B 179.5(2) . 2_565
C5B N1B C6B C5B -0.5(3) . 2_565
